data_7038707
loop_
_publ_author_name
'Fieser, Megan E.'
'Woen, David H.'
'Corbey, Jordan F.'
'Mueller, Thomas J.'
'Ziller, Joseph W.'
'Evans, William J.'

_publ_section_title
;
 Raman spectroscopy of the N-N bond in rare earth dinitrogen complexes.
;
_journal_issue 37
_journal_name_full 'Dalton transactions (Cambridge, England : 2003)'
_journal_page_first 14634
_journal_page_last 14644
_journal_paper_doi 10.1039/c5dt04547a
_journal_volume 45
_journal_year 2016
_chemical_formula_sum 'C32 H44 N2 O2 Y2'
_chemical_formula_weight 666.51
_chemical_name_common 3-Y
_chemical_name_systematic '[(C5H4Me)2Y]2(\m-\h2:\h2-N2)'
_space_group_crystal_system monoclinic
_space_group_IT_number 14
_space_group_name_Hall '-P 2yn'
_space_group_name_H-M_alt 'P 1 21/n 1'
_symmetry_space_group_name_Hall '-P 2yn'
_symmetry_space_group_name_H-M 'P 1 21/n 1'
_atom_sites_solution_hydrogens difmap
_atom_sites_solution_primary direct
_atom_sites_solution_secondary difmap
_audit_creation_method SHELXL-2014
_audit_update_record
;
2015-07-26 deposited with the CCDC.
2016-02-22 downloaded from the CCDC.
;
_cell_angle_alpha 90
_cell_angle_beta 95.7802(9)
_cell_angle_gamma 90
_cell_formula_units_Z 2
_cell_length_a 11.9100(9)
_cell_length_b 10.0376(7)
_cell_length_c 12.6988(9)
_cell_measurement_reflns_used 9910
_cell_measurement_temperature 88(2)
_cell_measurement_theta_max 28.97
_cell_measurement_theta_min 2.59
_cell_volume 1510.40(19)
_computing_cell_refinement 'Bruker SAINT 8.34a, 2013'
_computing_data_collection 'Bruker APEX2 2014.1-1, 2014'
_computing_data_reduction 'Bruker SAINT 8.34a, 2013'
_computing_molecular_graphics 'Bruker SHELXTL'
_computing_publication_material 'Bruker SHELXTL'
_computing_structure_refinement 'SHELXL-2014 (Sheldrick, 2014)'
_computing_structure_solution 'Bruker SHELXTL 2013/1'
_diffrn_ambient_temperature 88(2)
_diffrn_measured_fraction_theta_full 1.000
_diffrn_measured_fraction_theta_max 0.954
_diffrn_measurement_device_type 'Bruker SMART APEX II CCD'
_diffrn_measurement_method '\f and \w scans'
_diffrn_radiation_type MoK\a
_diffrn_radiation_wavelength 0.71073
_diffrn_reflns_av_R_equivalents 0.0220
_diffrn_reflns_av_unetI/netI 0.0184
_diffrn_reflns_Laue_measured_fraction_full 1.000
_diffrn_reflns_Laue_measured_fraction_max 0.954
_diffrn_reflns_limit_h_max 15
_diffrn_reflns_limit_h_min -15
_diffrn_reflns_limit_k_max 13
_diffrn_reflns_limit_k_min -13
_diffrn_reflns_limit_l_max 17
_diffrn_reflns_limit_l_min -17
_diffrn_reflns_number 18124
_diffrn_reflns_point_group_measured_fraction_full 1.000
_diffrn_reflns_point_group_measured_fraction_max 0.954
_diffrn_reflns_theta_full 25.242
_diffrn_reflns_theta_max 28.982
_diffrn_reflns_theta_min 2.235
_diffrn_source 'fine-focus sealed tube'
_exptl_absorpt_coefficient_mu 3.853
_exptl_absorpt_correction_T_max 0.6280
_exptl_absorpt_correction_T_min 0.4721
_exptl_absorpt_correction_type numerical
_exptl_absorpt_process_details 'Bruker SADABS 2014/2'
_exptl_crystal_colour blue
_exptl_crystal_density_diffrn 1.466
_exptl_crystal_density_meas ?
_exptl_crystal_density_method not_measured
_exptl_crystal_description polyhedron
_exptl_crystal_F_000 688
_exptl_crystal_size_max 0.273
_exptl_crystal_size_mid 0.184
_exptl_crystal_size_min 0.148
_refine_diff_density_max 0.387
_refine_diff_density_min -0.323
_refine_diff_density_rms 0.054
_refine_ls_extinction_method none
_refine_ls_goodness_of_fit_ref 1.034
_refine_ls_hydrogen_treatment refall
_refine_ls_matrix_type full
_refine_ls_number_parameters 260
_refine_ls_number_reflns 3825
_refine_ls_number_restraints 0
_refine_ls_restrained_S_all 1.034
_refine_ls_R_factor_all 0.0226
_refine_ls_R_factor_gt 0.0193
_refine_ls_shift/su_max 0.002
_refine_ls_shift/su_mean 0.000
_refine_ls_structure_factor_coef Fsqd
_refine_ls_weighting_details 'w=1/[\s^2^(Fo^2^)+(0.0208P)^2^+0.7780P] where P=(Fo^2^+2Fc^2^)/3'
_refine_ls_weighting_scheme calc
_refine_ls_wR_factor_gt 0.0443
_refine_ls_wR_factor_ref 0.0453
_reflns_Friedel_coverage 0.000
_reflns_number_gt 3517
_reflns_number_total 3825
_reflns_threshold_expression 'I > 2\s(I)'
_cod_data_source_file c5dt04547a2.cif
_cod_data_source_block dhw9
_cod_depositor_comments
;
The following automatic conversions were performed:

'_exptl_crystal_density_meas' value 'not_measured' was changed to '?'
- the value is perceived as not measured.

Automatic conversion script
Id: cif_fix_values 4268 2015-11-12 08:31:59Z antanas 

 Adding full bibliography for 7038699--7038708.cif.
;
_cod_original_cell_volume 1510.39(19)
_cod_database_code 7038707
_shelx_space_group_comment
; 
The symmetry employed for this shelxl refinement is uniquely defined 
by the following loop, which should always be used as a source of 
symmetry information in preference to the above space-group names. 
They are only intended as comments. 
;
_shelx_estimated_absorpt_t_min 0.419
_shelx_estimated_absorpt_t_max 0.599
_shelxl_version_number 2014-2

loop_
_space_group_symop_operation_xyz
'x, y, z'
'-x+1/2, y+1/2, -z+1/2'
'-x, -y, -z'
'x-1/2, -y-1/2, z-1/2'

loop_
_atom_site_label
_atom_site_type_symbol
_atom_site_fract_x
_atom_site_fract_y
_atom_site_fract_z
_atom_site_U_iso_or_equiv
_atom_site_adp_type
_atom_site_occupancy
_atom_site_site_symmetry_order
_atom_site_calc_flag
Y1 Y 0.17838(2) 0.93194(2) 0.50148(2) 0.00868(4) Uani 1 1 d
O1 O 0.26935(8) 1.14524(9) 0.49524(8) 0.01416(19) Uani 1 1 d
N1 N -0.01518(9) 0.94041(11) 0.49754(9) 0.0107(2) Uani 1 1 d
C1 C 0.11632(13) 0.86304(15) 0.30048(11) 0.0175(3) Uani 1 1 d
C2 C 0.21225(14) 0.94418(15) 0.29725(11) 0.0189(3) Uani 1 1 d
C3 C 0.30574(12) 0.87405(15) 0.34721(11) 0.0172(3) Uani 1 1 d
C4 C 0.26660(12) 0.74935(14) 0.38045(11) 0.0144(3) Uani 1 1 d
C5 C 0.14889(12) 0.74186(14) 0.35230(11) 0.0147(3) Uani 1 1 d
C6 C 0.07230(13) 0.62656(16) 0.36975(13) 0.0211(3) Uani 1 1 d
C7 C 0.18417(12) 0.94256(14) 0.71256(11) 0.0141(3) Uani 1 1 d
C8 C 0.29856(12) 0.94546(15) 0.69169(11) 0.0166(3) Uani 1 1 d
C9 C 0.32435(12) 0.82162(15) 0.64828(11) 0.0170(3) Uani 1 1 d
C10 C 0.22572(12) 0.74196(14) 0.64310(11) 0.0152(3) Uani 1 1 d
C11 C 0.13914(11) 0.81614(13) 0.68378(10) 0.0130(3) Uani 1 1 d
C12 C 0.02301(13) 0.76529(17) 0.69834(13) 0.0206(3) Uani 1 1 d
C13 C 0.22528(12) 1.26486(14) 0.54224(12) 0.0158(3) Uani 1 1 d
C14 C 0.28898(13) 1.37808(15) 0.49687(12) 0.0190(3) Uani 1 1 d
C15 C 0.40593(13) 1.31812(15) 0.49173(12) 0.0201(3) Uani 1 1 d
C16 C 0.37828(13) 1.17530(15) 0.45817(14) 0.0205(3) Uani 1 1 d
H1A H 0.0395(15) 0.8840(18) 0.2723(14) 0.023(4) Uiso 1 1 d
H2A H 0.2125(15) 1.031(2) 0.2710(15) 0.026(5) Uiso 1 1 d
H3A H 0.3829(16) 0.9014(18) 0.3562(14) 0.025(5) Uiso 1 1 d
H4A H 0.3089(14) 0.6827(18) 0.4145(14) 0.019(4) Uiso 1 1 d
H6A H -0.0041(18) 0.652(2) 0.3522(16) 0.034(5) Uiso 1 1 d
H6B H 0.0802(18) 0.596(2) 0.4426(18) 0.037(6) Uiso 1 1 d
H6C H 0.0863(18) 0.553(2) 0.3284(18) 0.043(6) Uiso 1 1 d
H7A H 0.1458(15) 1.0136(18) 0.7431(14) 0.021(4) Uiso 1 1 d
H8A H 0.3478(16) 1.0196(19) 0.7041(14) 0.025(5) Uiso 1 1 d
H9A H 0.3957(17) 0.795(2) 0.6303(15) 0.034(5) Uiso 1 1 d
H10A H 0.2190(15) 0.6534(19) 0.6168(14) 0.025(5) Uiso 1 1 d
H12A H -0.0309(18) 0.828(2) 0.6893(16) 0.038(6) Uiso 1 1 d
H12B H 0.0200(17) 0.726(2) 0.7664(17) 0.038(6) Uiso 1 1 d
H12C H -0.0022(18) 0.697(2) 0.6468(18) 0.042(6) Uiso 1 1 d
H13A H 0.2385(14) 1.2613(16) 0.6174(14) 0.015(4) Uiso 1 1 d
H13B H 0.1462(15) 1.2679(17) 0.5237(13) 0.018(4) Uiso 1 1 d
H14A H 0.2890(16) 1.4518(19) 0.5385(16) 0.026(5) Uiso 1 1 d
H14B H 0.2558(15) 1.3995(17) 0.4279(15) 0.021(4) Uiso 1 1 d
H15A H 0.4488(16) 1.365(2) 0.4421(15) 0.031(5) Uiso 1 1 d
H15B H 0.4499(16) 1.3181(18) 0.5624(15) 0.027(5) Uiso 1 1 d
H16A H 0.3688(14) 1.1636(16) 0.3826(14) 0.015(4) Uiso 1 1 d
H16B H 0.4342(17) 1.109(2) 0.4858(15) 0.032(5) Uiso 1 1 d

loop_
_atom_site_aniso_label
_atom_site_aniso_U_11
_atom_site_aniso_U_22
_atom_site_aniso_U_33
_atom_site_aniso_U_23
_atom_site_aniso_U_13
_atom_site_aniso_U_12
Y1 0.00839(6) 0.00918(6) 0.00864(6) 0.00023(4) 0.00169(4) 0.00144(4)
O1 0.0131(5) 0.0111(5) 0.0191(5) -0.0006(4) 0.0062(4) 0.0001(4)
N1 0.0120(5) 0.0121(5) 0.0080(5) -0.0001(4) 0.0012(4) 0.0017(4)
C1 0.0204(7) 0.0218(7) 0.0101(6) -0.0042(5) 0.0004(5) 0.0073(6)
C2 0.0298(8) 0.0168(7) 0.0115(6) 0.0001(5) 0.0090(6) 0.0052(6)
C3 0.0174(7) 0.0181(7) 0.0177(7) -0.0043(5) 0.0096(5) 0.0006(6)
C4 0.0142(6) 0.0142(6) 0.0152(6) -0.0029(5) 0.0036(5) 0.0049(5)
C5 0.0160(6) 0.0162(7) 0.0121(6) -0.0062(5) 0.0019(5) 0.0015(5)
C6 0.0176(7) 0.0212(8) 0.0248(8) -0.0074(6) 0.0029(6) -0.0021(6)
C7 0.0171(7) 0.0144(7) 0.0102(6) -0.0002(5) -0.0011(5) 0.0031(5)
C8 0.0166(7) 0.0184(7) 0.0134(6) 0.0026(5) -0.0047(5) -0.0020(5)
C9 0.0133(6) 0.0220(7) 0.0155(7) 0.0046(5) -0.0003(5) 0.0062(5)
C10 0.0210(7) 0.0117(6) 0.0126(6) 0.0022(5) -0.0003(5) 0.0040(5)
C11 0.0148(6) 0.0142(6) 0.0099(6) 0.0038(5) 0.0003(5) 0.0002(5)
C12 0.0176(7) 0.0247(8) 0.0197(7) 0.0073(6) 0.0030(6) -0.0036(6)
C13 0.0182(7) 0.0135(7) 0.0162(7) -0.0040(5) 0.0043(5) 0.0012(5)
C14 0.0264(7) 0.0120(7) 0.0190(7) -0.0008(6) 0.0044(6) 0.0001(6)
C15 0.0203(7) 0.0187(7) 0.0218(7) -0.0006(6) 0.0041(6) -0.0055(6)
C16 0.0153(7) 0.0158(7) 0.0321(9) 0.0001(6) 0.0109(6) -0.0014(5)

loop_
_atom_type_symbol
_atom_type_description
_atom_type_scat_dispersion_real
_atom_type_scat_dispersion_imag
_atom_type_scat_source
C C 0.0033 0.0016 'International Tables Vol C Tables 4.2.6.8 and 6.1.1.4'
H H 0.0000 0.0000 'International Tables Vol C Tables 4.2.6.8 and 6.1.1.4'
N N 0.0061 0.0033 'International Tables Vol C Tables 4.2.6.8 and 6.1.1.4'
O O 0.0106 0.0060 'International Tables Vol C Tables 4.2.6.8 and 6.1.1.4'
Y Y -2.7962 3.5667 'International Tables Vol C Tables 4.2.6.8 and 6.1.1.4'

loop_
_geom_angle_atom_site_label_1
_geom_angle_atom_site_label_2
_geom_angle_atom_site_label_3
_geom_angle
_geom_angle_site_symmetry_1
_geom_angle_site_symmetry_3
Cnt1 Y1 N1 104.0 . .
Cnt1 Y1 N1' 115.8 . .
Cnt1 Y1 O1 103.0 . .
Cnt1 Y1 N1 102.6 . .
Cnt1 Y1 N1' 109.4 . .
Cnt1 Y1 O1 103.9 . .
Cnt1 Y1 Cnt2 129.1 . .
N1 Y1 N1 31.30(5) . 3_576
N1 Y1 O1 114.83(4) . .
N1 Y1 O1 83.65(4) 3_576 .
N1 Y1 C10 100.72(4) . .
N1 Y1 C10 120.95(4) 3_576 .
O1 Y1 C10 126.80(4) . .
N1 Y1 C9 127.82(4) . .
N1 Y1 C9 135.43(4) 3_576 .
O1 Y1 C9 97.41(4) . .
C10 Y1 C9 31.00(4) . .
N1 Y1 C3 129.50(4) . .
N1 Y1 C3 131.47(4) 3_576 .
O1 Y1 C3 82.99(4) . .
C10 Y1 C3 104.19(5) . .
C9 Y1 C3 92.54(5) . .
N1 Y1 C2 103.08(4) . .
N1 Y1 C2 100.83(4) 3_576 .
O1 Y1 C2 79.29(4) . .
C10 Y1 C2 130.70(4) . .
C9 Y1 C2 123.27(5) . .
C3 Y1 C2 30.75(5) . .
N1 Y1 C11 76.87(4) . .
N1 Y1 C11 90.91(4) 3_576 .
O1 Y1 C11 122.30(4) . .
C10 Y1 C11 30.79(4) . .
C9 Y1 C11 51.01(4) . .
C3 Y1 C11 134.85(4) . .
C2 Y1 C11 156.75(4) . .
N1 Y1 C4 117.60(4) . .
N1 Y1 C4 139.16(4) 3_576 .
O1 Y1 C4 112.76(4) . .
C10 Y1 C4 80.06(4) . .
C9 Y1 C4 81.40(4) . .
C3 Y1 C4 30.76(4) . .
C2 Y1 C4 50.66(4) . .
C11 Y1 C4 108.23(4) . .
N1 Y1 C1 78.99(4) . .
N1 Y1 C1 89.81(4) 3_576 .
O1 Y1 C1 106.30(4) . .
C10 Y1 C1 118.83(5) . .
C9 Y1 C1 131.25(4) . .
C3 Y1 C1 50.52(5) . .
C2 Y1 C1 30.53(5) . .
C11 Y1 C1 131.16(5) . .
C4 Y1 C1 50.31(4) . .
N1 Y1 C7 86.85(4) . .
N1 Y1 C7 84.84(4) 3_576 .
O1 Y1 C7 91.80(4) . .
C10 Y1 C7 50.58(4) . .
C9 Y1 C7 50.61(4) . .
C3 Y1 C7 141.93(4) . .
C2 Y1 C7 168.74(5) . .
C11 Y1 C7 30.59(4) . .
C4 Y1 C7 129.12(4) . .
C1 Y1 C7 160.46(5) . .
N1 Y1 C8 117.37(4) . .
N1 Y1 C8 109.70(4) 3_576 .
O1 Y1 C8 77.49(4) . .
C10 Y1 C8 50.67(4) . .
C9 Y1 C8 30.52(4) . .
C3 Y1 C8 112.45(5) . .
C2 Y1 C8 138.89(5) . .
C11 Y1 C8 50.70(4) . .
C4 Y1 C8 110.31(4) . .
C1 Y1 C8 160.48(4) . .
C7 Y1 C8 30.59(4) . .
C16 O1 C13 109.29(10) . .
C16 O1 Y1 127.91(8) . .
C13 O1 Y1 122.44(8) . .
N1 N1 Y1 75.54(10) 3_576 .
N1 N1 Y1 73.17(10) 3_576 3_576
Y1 N1 Y1 148.70(5) . 3_576
C2 C1 C5 108.97(13) . .
C2 C1 Y1 74.40(8) . .
C5 C1 Y1 75.09(8) . .
C1 C2 C3 107.70(13) . .
C1 C2 Y1 75.06(8) . .
C3 C2 Y1 74.33(8) . .
C2 C3 C4 107.84(13) . .
C2 C3 Y1 74.91(8) . .
C4 C3 Y1 75.17(8) . .
C5 C4 C3 108.65(13) . .
C5 C4 Y1 75.20(8) . .
C3 C4 Y1 74.06(8) . .
C4 C5 C1 106.84(13) . .
C4 C5 C6 127.20(13) . .
C1 C5 C6 125.93(13) . .
C4 C5 Y1 74.22(8) . .
C1 C5 Y1 74.24(8) . .
C6 C5 Y1 118.74(9) . .
C11 C7 C8 108.55(12) . .
C11 C7 Y1 74.58(8) . .
C8 C7 Y1 75.00(8) . .
C9 C8 C7 107.93(13) . .
C9 C8 Y1 73.76(8) . .
C7 C8 Y1 74.40(8) . .
C8 C9 C10 107.71(12) . .
C8 C9 Y1 75.73(8) . .
C10 C9 Y1 73.86(8) . .
C11 C10 C9 108.55(12) . .
C11 C10 Y1 75.80(8) . .
C9 C10 Y1 75.14(8) . .
C7 C11 C10 107.25(12) . .
C7 C11 C12 127.14(13) . .
C10 C11 C12 125.53(13) . .
C7 C11 Y1 74.83(8) . .
C10 C11 Y1 73.41(8) . .
C12 C11 Y1 119.83(9) . .
O1 C13 C14 104.31(11) . .
C13 C14 C15 102.43(12) . .
C16 C15 C14 102.18(12) . .
O1 C16 C15 106.22(11) . .

loop_
_geom_bond_atom_site_label_1
_geom_bond_atom_site_label_2
_geom_bond_distance
_geom_bond_site_symmetry_2
Y1 Cnt1 2.387 .
Y1 Cnt2 2.381 .
Y1 N1 2.3023(11) .
Y1 N1 2.3292(11) 3_576
Y1 O1 2.4046(10) .
Y1 C10 2.6427(13) .
Y1 C9 2.6591(14) .
Y1 C3 2.6599(13) .
Y1 C2 2.6673(14) .
Y1 C11 2.6732(13) .
Y1 C4 2.6741(13) .
Y1 C1 2.6758(14) .
Y1 C7 2.6765(14) .
Y1 C8 2.6842(14) .
O1 C16 1.4556(17) .
O1 C13 1.4617(16) .
N1 N1 1.250(2) 3_576
N1 Y1 2.3292(11) 3_576
C1 C2 1.407(2) .
C1 C5 1.418(2) .
C2 C3 1.413(2) .
C3 C4 1.415(2) .
C4 C5 1.4135(19) .
C5 C6 1.504(2) .
C7 C11 1.4114(19) .
C7 C8 1.414(2) .
C8 C9 1.406(2) .
C9 C10 1.417(2) .
C10 C11 1.4114(19) .
C11 C12 1.5031(19) .
C13 C14 1.512(2) .
C14 C15 1.525(2) .
C15 C16 1.522(2) .
